data_7705970
loop_
_publ_author_name
'Cheng, Ming-Chuan'
'Lee, Gene-Hsiang'
'Lin, Tien-Sung'
'Liu, Yu-Chiao'
'Chiang, Ming-Hsi'
'Peng, Shie-Ming'

_publ_section_title
;
 A new series of heteronuclear metal strings,
 MRhRh(dpa)<sub>4</sub>Cl<sub>2</sub> and
 MRhRhM(dpa)<sub>4</sub>X<sub>2</sub>, from the reactions of
 Rh<sub>2</sub>(dpa)<sub>4</sub> with metal ions of group 7 to group 12.
;
_journal_issue 2
_journal_name_full 'Dalton transactions (Cambridge, England : 2003)'
_journal_page_first 520
_journal_page_last 534
_journal_paper_doi 10.1039/d0dt03311a
_journal_volume 50
_journal_year 2021
_chemical_formula_sum 'C44 H42 Cl2 Fe N12 O Rh2'
_chemical_formula_weight 1087.46
_space_group_crystal_system monoclinic
_space_group_IT_number 14
_space_group_name_Hall '-P 2ybc'
_space_group_name_H-M_alt 'P 1 21/c 1'
_atom_sites_solution_hydrogens geom
_audit_creation_method SHELXL-2018/3
_audit_update_record
;
2020-09-21 deposited with the CCDC.	2020-12-03 downloaded from the CCDC.
;
_cell_angle_alpha 90
_cell_angle_beta 98.7876(10)
_cell_angle_gamma 90
_cell_formula_units_Z 4
_cell_length_a 16.0644(7)
_cell_length_b 15.7547(7)
_cell_length_c 16.9905(7)
_cell_measurement_reflns_used 8288
_cell_measurement_temperature 150(2)
_cell_measurement_theta_max 27.50
_cell_measurement_theta_min 2.29
_cell_volume 4249.6(3)
_computing_cell_refinement 'Bruker SAINT'
_computing_data_collection 'Bruker SMART'
_computing_data_reduction 'Bruker SAINT'
_computing_molecular_graphics 'Bruker SHELXTL'
_computing_publication_material 'Bruker SHELXTL'
_computing_structure_refinement 'SHELXL-2018/3 (Sheldrick, 2018)'
_computing_structure_solution 'Bruker SHELXTL'
_diffrn_ambient_temperature 150(2)
_diffrn_measured_fraction_theta_full 1.000
_diffrn_measured_fraction_theta_max 1.000
_diffrn_measurement_device_type 'BRUKER SMART APEXCCD area detector'
_diffrn_measurement_method 'omega scans'
_diffrn_radiation_type MoK\a
_diffrn_radiation_wavelength 0.71073
_diffrn_reflns_av_R_equivalents 0.0391
_diffrn_reflns_av_unetI/netI 0.0380
_diffrn_reflns_Laue_measured_fraction_full 1.000
_diffrn_reflns_Laue_measured_fraction_max 1.000
_diffrn_reflns_limit_h_max 20
_diffrn_reflns_limit_h_min -20
_diffrn_reflns_limit_k_max 20
_diffrn_reflns_limit_k_min -20
_diffrn_reflns_limit_l_max 21
_diffrn_reflns_limit_l_min -22
_diffrn_reflns_number 32377
_diffrn_reflns_point_group_measured_fraction_full 1.000
_diffrn_reflns_point_group_measured_fraction_max 1.000
_diffrn_reflns_theta_full 25.242
_diffrn_reflns_theta_max 27.499
_diffrn_reflns_theta_min 1.772
_exptl_absorpt_coefficient_mu 1.283
_exptl_absorpt_correction_T_max 0.7456
_exptl_absorpt_correction_T_min 0.5482
_exptl_absorpt_correction_type multi-scan
_exptl_absorpt_process_details 'Bruker SADABS'
_exptl_crystal_colour 'Olive green'
_exptl_crystal_density_diffrn 1.700
_exptl_crystal_density_meas ?
_exptl_crystal_description block
_exptl_crystal_F_000 2192
_exptl_crystal_size_max 0.370
_exptl_crystal_size_mid 0.200
_exptl_crystal_size_min 0.150
_refine_diff_density_max 0.695
_refine_diff_density_min -0.426
_refine_diff_density_rms 0.083
_refine_ls_extinction_method none
_refine_ls_goodness_of_fit_ref 1.057
_refine_ls_hydrogen_treatment constr
_refine_ls_matrix_type full
_refine_ls_number_parameters 568
_refine_ls_number_reflns 9768
_refine_ls_number_restraints 0
_refine_ls_restrained_S_all 1.057
_refine_ls_R_factor_all 0.0448
_refine_ls_R_factor_gt 0.0343
_refine_ls_shift/su_max 0.002
_refine_ls_shift/su_mean 0.000
_refine_ls_structure_factor_coef Fsqd
_refine_ls_weighting_details 'w=1/[\s^2^(Fo^2^)+(0.0286P)^2^+2.7529P] where P=(Fo^2^+2Fc^2^)/3'
_refine_ls_weighting_scheme calc
_refine_ls_wR_factor_gt 0.0717
_refine_ls_wR_factor_ref 0.0755
_reflns_Friedel_coverage 0.000
_reflns_number_gt 8178
_reflns_number_total 9768
_reflns_threshold_expression 'I > 2\s(I)'
_cod_data_source_file d0dt03311a2.cif
_cod_data_source_block ic17217
_cod_depositor_comments
;
The following automatic conversions were performed:

data item '_exptl_crystal_density_meas' value 'not_measured' was
changed to '?' -- the value is perceived as not measured.

Automatic conversion script
Id: cif_fix_values 7556 2019-12-06 15:28:31Z antanas 

 Adding full bibliography for 7705966--7705984.cif.
;
_cod_original_sg_symbol_H-M 'P 21/c'
_cod_database_code 7705970
_shelx_shelxl_version_number 2018/3
_shelx_space_group_comment
; 
The symmetry employed for this shelxl refinement is uniquely defined 
by the following loop, which should always be used as a source of 
symmetry information in preference to the above space-group names. 
They are only intended as comments. 
;
_shelx_estimated_absorpt_t_min 0.648
_shelx_estimated_absorpt_t_max 0.831

loop_
_space_group_symop_operation_xyz
'x, y, z'
'-x, y+1/2, -z+1/2'
'-x, -y, -z'
'x, -y-1/2, z-1/2'

loop_
_atom_site_label
_atom_site_type_symbol
_atom_site_fract_x
_atom_site_fract_y
_atom_site_fract_z
_atom_site_U_iso_or_equiv
_atom_site_adp_type
_atom_site_occupancy
_atom_site_site_symmetry_order
_atom_site_calc_flag
_atom_site_refinement_flags_posn
_atom_site_refinement_flags_adp
_atom_site_refinement_flags_occupancy
_atom_site_disorder_assembly
_atom_site_disorder_group
Rh1 Rh 0.75407(2) 0.02011(2) 0.76149(2) 0.01524(6) Uani 1 1 d . . . . .
Rh2 Rh 0.6543(2) 0.0831(3) 0.8260(2) 0.0141(3) Uani 0.4802(16) 1 d . . P A 1
Fe1 Fe 0.8642(4) -0.0470(5) 0.6922(5) 0.0149(3) Uani 0.4802(16) 1 d . . P A 1
Rh2' Rh 0.8558(2) -0.0435(3) 0.6976(2) 0.0149(3) Uani 0.5198(16) 1 d . . P A 2
Fe1' Fe 0.6455(4) 0.0864(5) 0.8323(4) 0.0141(3) Uani 0.5198(16) 1 d . . P A 2
Cl1 Cl 0.96864(4) -0.11404(4) 0.62318(4) 0.02384(15) Uani 1 1 d . . . . .
Cl2 Cl 0.54382(4) 0.15882(4) 0.89583(4) 0.02540(15) Uani 1 1 d . . . . .
N1 N 0.88603(13) -0.12156(13) 0.79869(13) 0.0168(4) Uani 1 1 d . . . . .
N2 N 0.81227(13) -0.02721(13) 0.86658(12) 0.0151(4) Uani 1 1 d . . . . .
N3 N 0.74302(14) 0.07433(14) 0.93124(13) 0.0179(5) Uani 1 1 d . . . . .
N4 N 0.82019(13) 0.04568(14) 0.60534(12) 0.0168(5) Uani 1 1 d . . . . .
N5 N 0.69615(13) 0.06888(13) 0.65646(12) 0.0148(4) Uani 1 1 d . . . . .
N6 N 0.57672(13) 0.08093(13) 0.71585(13) 0.0172(5) Uani 1 1 d . . . . .
N7 N 0.75927(13) -0.12514(13) 0.64466(12) 0.0158(4) Uani 1 1 d . . . . .
N8 N 0.68179(13) -0.08559(13) 0.74310(12) 0.0151(4) Uani 1 1 d . . . . .
N9 N 0.60894(13) -0.04010(14) 0.84302(12) 0.0166(5) Uani 1 1 d . . . . .
N10 N 0.94052(13) 0.04629(13) 0.75706(13) 0.0165(4) Uani 1 1 d . . . . .
N11 N 0.82589(13) 0.12597(13) 0.78057(12) 0.0154(4) Uani 1 1 d . . . . .
N12 N 0.70586(13) 0.19983(13) 0.79785(12) 0.0165(4) Uani 1 1 d . . . . .
C1 C 0.93217(16) -0.19302(17) 0.79717(17) 0.0219(6) Uani 1 1 d . . . . .
H1 H 0.949413 -0.208862 0.748170 0.026 Uiso 1 1 calc R U . . .
C2 C 0.95556(18) -0.24396(18) 0.86195(18) 0.0272(6) Uani 1 1 d . . . . .
H2 H 0.990281 -0.292242 0.858639 0.033 Uiso 1 1 calc R U . . .
C3 C 0.92705(18) -0.22307(18) 0.93302(17) 0.0262(6) Uani 1 1 d . . . . .
H3 H 0.941034 -0.257679 0.978921 0.031 Uiso 1 1 calc R U . . .
C4 C 0.87872(17) -0.15214(18) 0.93562(16) 0.0227(6) Uani 1 1 d . . . . .
H4 H 0.857537 -0.138373 0.983270 0.027 Uiso 1 1 calc R U . . .
C5 C 0.85982(15) -0.09888(17) 0.86820(15) 0.0168(5) Uani 1 1 d . . . . .
C6 C 0.81116(16) 0.02244(16) 0.93285(15) 0.0172(5) Uani 1 1 d . . . . .
C7 C 0.87801(18) 0.02853(18) 0.99604(16) 0.0236(6) Uani 1 1 d . . . . .
H7 H 0.925915 -0.006981 0.996728 0.028 Uiso 1 1 calc R U . . .
C8 C 0.8752(2) 0.08502(18) 1.05682(17) 0.0286(7) Uani 1 1 d . . . . .
H8 H 0.921087 0.089518 1.099072 0.034 Uiso 1 1 calc R U . . .
C9 C 0.8042(2) 0.13567(19) 1.05582(17) 0.0292(7) Uani 1 1 d . . . . .
H9 H 0.800005 0.174540 1.097772 0.035 Uiso 1 1 calc R U . . .
C10 C 0.74069(18) 0.12802(17) 0.99282(16) 0.0235(6) Uani 1 1 d . . . . .
H10 H 0.692081 0.162471 0.992322 0.028 Uiso 1 1 calc R U . . .
C11 C 0.87334(17) 0.06508(18) 0.55353(16) 0.0221(6) Uani 1 1 d . . . . .
H11 H 0.926520 0.037477 0.559731 0.027 Uiso 1 1 calc R U . . .
C12 C 0.85505(19) 0.12199(18) 0.49287(17) 0.0267(6) Uani 1 1 d . . . . .
H12 H 0.893726 0.132714 0.456958 0.032 Uiso 1 1 calc R U . . .
C13 C 0.77807(19) 0.16379(18) 0.48524(16) 0.0257(6) Uani 1 1 d . . . . .
H13 H 0.763107 0.203530 0.443420 0.031 Uiso 1 1 calc R U . . .
C14 C 0.72391(17) 0.14746(17) 0.53822(16) 0.0212(6) Uani 1 1 d . . . . .
H14 H 0.671949 0.177161 0.534045 0.025 Uiso 1 1 calc R U . . .
C15 C 0.74481(16) 0.08701(16) 0.59870(15) 0.0169(5) Uani 1 1 d . . . . .
C16 C 0.61097(16) 0.07758(16) 0.64706(15) 0.0168(5) Uani 1 1 d . . . . .
C17 C 0.55661(17) 0.07659(17) 0.57349(16) 0.0205(6) Uani 1 1 d . . . . .
H17 H 0.579474 0.078628 0.525155 0.025 Uiso 1 1 calc R U . . .
C18 C 0.47131(18) 0.07272(18) 0.57132(17) 0.0257(6) Uani 1 1 d . . . . .
H18 H 0.435065 0.071940 0.521598 0.031 Uiso 1 1 calc R U . . .
C19 C 0.43761(17) 0.06993(19) 0.64192(18) 0.0279(7) Uani 1 1 d . . . . .
H19 H 0.378652 0.064865 0.641733 0.034 Uiso 1 1 calc R U . . .
C20 C 0.49252(17) 0.07474(17) 0.71153(17) 0.0224(6) Uani 1 1 d . . . . .
H20 H 0.469897 0.073647 0.760018 0.027 Uiso 1 1 calc R U . . .
C21 C 0.76498(17) -0.16510(17) 0.57528(16) 0.0212(6) Uani 1 1 d . . . . .
H21 H 0.816391 -0.160459 0.554410 0.025 Uiso 1 1 calc R U . . .
C22 C 0.70155(18) -0.21172(18) 0.53328(16) 0.0244(6) Uani 1 1 d . . . . .
H22 H 0.709097 -0.240173 0.485580 0.029 Uiso 1 1 calc R U . . .
C23 C 0.62587(18) -0.21609(18) 0.56261(16) 0.0235(6) Uani 1 1 d . . . . .
H23 H 0.580099 -0.247212 0.534446 0.028 Uiso 1 1 calc R U . . .
C24 C 0.61686(17) -0.17566(16) 0.63207(16) 0.0197(6) Uani 1 1 d . . . . .
H24 H 0.564582 -0.177869 0.651637 0.024 Uiso 1 1 calc R U . . .
C25 C 0.68550(16) -0.13055(16) 0.67474(15) 0.0160(5) Uani 1 1 d . . . . .
C26 C 0.62700(15) -0.10463(16) 0.79518(15) 0.0148(5) Uani 1 1 d . . . . .
C27 C 0.59314(17) -0.18587(17) 0.80452(16) 0.0205(6) Uani 1 1 d . . . . .
H27 H 0.607260 -0.231713 0.772711 0.025 Uiso 1 1 calc R U . . .
C28 C 0.53996(18) -0.19919(18) 0.85920(17) 0.0251(6) Uani 1 1 d . . . . .
H28 H 0.515962 -0.253653 0.864287 0.030 Uiso 1 1 calc R U . . .
C29 C 0.52145(17) -0.13270(18) 0.90699(17) 0.0243(6) Uani 1 1 d . . . . .
H29 H 0.484388 -0.140416 0.944945 0.029 Uiso 1 1 calc R U . . .
C30 C 0.55796(17) -0.05577(18) 0.89802(15) 0.0211(6) Uani 1 1 d . . . . .
H30 H 0.547054 -0.010734 0.932195 0.025 Uiso 1 1 calc R U . . .
C31 C 1.02419(16) 0.03120(18) 0.76876(17) 0.0226(6) Uani 1 1 d . . . . .
H31 H 1.044008 -0.017698 0.744655 0.027 Uiso 1 1 calc R U . . .
C32 C 1.08197(17) 0.08216(19) 0.81324(17) 0.0254(6) Uani 1 1 d . . . . .
H32 H 1.140451 0.069653 0.819256 0.030 Uiso 1 1 calc R U . . .
C33 C 1.05264(17) 0.15293(18) 0.84947(16) 0.0235(6) Uani 1 1 d . . . . .
H33 H 1.091184 0.189740 0.880802 0.028 Uiso 1 1 calc R U . . .
C34 C 0.96801(16) 0.16940(17) 0.83984(15) 0.0197(6) Uani 1 1 d . . . . .
H34 H 0.947624 0.216780 0.865750 0.024 Uiso 1 1 calc R U . . .
C35 C 0.91104(16) 0.11598(16) 0.79141(14) 0.0157(5) Uani 1 1 d . . . . .
C36 C 0.78678(16) 0.20302(16) 0.78284(14) 0.0162(5) Uani 1 1 d . . . . .
C37 C 0.82232(17) 0.28122(17) 0.76593(15) 0.0209(6) Uani 1 1 d . . . . .
H37 H 0.879201 0.283664 0.756939 0.025 Uiso 1 1 calc R U . . .
C38 C 0.77513(18) 0.35382(18) 0.76240(16) 0.0245(6) Uani 1 1 d . . . . .
H38 H 0.799395 0.406905 0.752162 0.029 Uiso 1 1 calc R U . . .
C39 C 0.69136(19) 0.34929(18) 0.77392(17) 0.0271(6) Uani 1 1 d . . . . .
H39 H 0.656989 0.398635 0.769882 0.033 Uiso 1 1 calc R U . . .
C40 C 0.65974(17) 0.27224(17) 0.79115(16) 0.0220(6) Uani 1 1 d . . . . .
H40 H 0.602468 0.269206 0.798851 0.026 Uiso 1 1 calc R U . . .
O1 O 0.73427(12) 0.56717(13) 0.75140(12) 0.0277(5) Uani 1 1 d . . . . .
C41 C 0.6689(2) 0.5516(2) 0.6174(2) 0.0421(9) Uani 1 1 d . . . . .
H41A H 0.719027 0.526876 0.600021 0.063 Uiso 1 1 calc R U . . .
H41B H 0.635763 0.581711 0.572718 0.063 Uiso 1 1 calc R U . . .
H41C H 0.634613 0.506296 0.635642 0.063 Uiso 1 1 calc R U . . .
C42 C 0.69543(18) 0.61320(19) 0.68496(19) 0.0298(7) Uani 1 1 d . . . . .
H42A H 0.735247 0.655481 0.668943 0.036 Uiso 1 1 calc R U . . .
H42B H 0.645595 0.643763 0.698348 0.036 Uiso 1 1 calc R U . . .
C43 C 0.77267(19) 0.6214(2) 0.81401(18) 0.0308(7) Uani 1 1 d . . . . .
H43A H 0.729371 0.657347 0.833242 0.037 Uiso 1 1 calc R U . . .
H43B H 0.814305 0.659044 0.794218 0.037 Uiso 1 1 calc R U . . .
C44 C 0.8153(2) 0.5672(2) 0.88023(19) 0.0353(7) Uani 1 1 d . . . . .
H44A H 0.773534 0.530694 0.899826 0.053 Uiso 1 1 calc R U . . .
H44B H 0.842263 0.603475 0.923651 0.053 Uiso 1 1 calc R U . . .
H44C H 0.858028 0.531962 0.860678 0.053 Uiso 1 1 calc R U . . .

loop_
_atom_site_aniso_label
_atom_site_aniso_U_11
_atom_site_aniso_U_22
_atom_site_aniso_U_33
_atom_site_aniso_U_23
_atom_site_aniso_U_13
_atom_site_aniso_U_12
Rh1 0.01704(10) 0.01354(11) 0.01480(10) 0.00162(8) 0.00137(7) -0.00231(8)
Rh2 0.0141(7) 0.0143(3) 0.0151(6) -0.0004(4) 0.0064(4) 0.0012(4)
Fe1 0.0147(6) 0.0149(4) 0.0161(5) 0.0001(3) 0.0060(4) 0.0000(4)
Rh2' 0.0147(6) 0.0149(4) 0.0161(5) 0.0001(3) 0.0060(4) 0.0000(4)
Fe1' 0.0141(7) 0.0143(3) 0.0151(6) -0.0004(4) 0.0064(4) 0.0012(4)
Cl1 0.0230(3) 0.0230(3) 0.0285(4) -0.0003(3) 0.0136(3) 0.0045(3)
Cl2 0.0268(3) 0.0255(4) 0.0272(4) -0.0013(3) 0.0147(3) 0.0068(3)
N1 0.0179(10) 0.0141(11) 0.0195(11) 0.0000(9) 0.0067(9) -0.0004(9)
N2 0.0171(10) 0.0157(11) 0.0130(10) 0.0012(8) 0.0044(8) 0.0000(8)
N3 0.0211(11) 0.0165(11) 0.0173(11) -0.0001(9) 0.0068(9) -0.0016(9)
N4 0.0184(11) 0.0174(11) 0.0156(11) -0.0010(9) 0.0056(8) -0.0001(9)
N5 0.0193(11) 0.0129(11) 0.0127(10) 0.0007(8) 0.0038(8) 0.0013(8)
N6 0.0180(11) 0.0144(11) 0.0200(11) 0.0015(9) 0.0055(9) 0.0021(9)
N7 0.0191(10) 0.0151(11) 0.0145(11) 0.0000(9) 0.0064(8) 0.0012(9)
N8 0.0180(10) 0.0124(11) 0.0159(11) -0.0002(8) 0.0052(8) -0.0005(8)
N9 0.0172(11) 0.0185(12) 0.0149(11) -0.0003(9) 0.0049(8) 0.0014(9)
N10 0.0175(10) 0.0158(11) 0.0171(11) 0.0020(9) 0.0052(8) 0.0003(9)
N11 0.0171(10) 0.0136(11) 0.0162(11) -0.0010(8) 0.0050(8) -0.0013(8)
N12 0.0163(10) 0.0160(11) 0.0180(11) -0.0021(9) 0.0052(8) -0.0015(8)
C1 0.0208(13) 0.0184(14) 0.0276(15) -0.0029(12) 0.0072(11) 0.0007(11)
C2 0.0287(15) 0.0160(14) 0.0370(17) 0.0003(13) 0.0056(13) 0.0036(12)
C3 0.0303(15) 0.0217(15) 0.0253(15) 0.0047(12) 0.0001(12) 0.0003(12)
C4 0.0283(14) 0.0216(15) 0.0186(14) 0.0026(11) 0.0046(11) 0.0027(12)
C5 0.0145(12) 0.0183(13) 0.0177(13) -0.0002(10) 0.0023(10) -0.0010(10)
C6 0.0225(13) 0.0159(13) 0.0149(13) 0.0024(10) 0.0080(10) -0.0026(10)
C7 0.0259(14) 0.0229(15) 0.0215(14) 0.0016(12) 0.0020(11) 0.0012(12)
C8 0.0387(17) 0.0252(16) 0.0190(14) 0.0008(12) -0.0046(12) -0.0040(13)
C9 0.0492(19) 0.0200(15) 0.0183(14) -0.0030(12) 0.0052(13) -0.0016(13)
C10 0.0336(15) 0.0170(14) 0.0223(14) -0.0016(11) 0.0120(12) 0.0024(12)
C11 0.0231(13) 0.0232(15) 0.0230(14) -0.0039(12) 0.0124(11) 0.0006(11)
C12 0.0339(16) 0.0241(15) 0.0257(15) -0.0005(12) 0.0164(12) -0.0033(12)
C13 0.0394(17) 0.0211(15) 0.0184(14) 0.0046(11) 0.0099(12) 0.0005(12)
C14 0.0248(14) 0.0183(14) 0.0216(14) 0.0008(11) 0.0069(11) 0.0042(11)
C15 0.0204(13) 0.0165(13) 0.0145(12) -0.0031(10) 0.0049(10) -0.0001(10)
C16 0.0196(13) 0.0121(13) 0.0195(13) 0.0003(10) 0.0062(10) 0.0022(10)
C17 0.0246(14) 0.0196(14) 0.0176(13) -0.0018(11) 0.0036(11) 0.0016(11)
C18 0.0251(14) 0.0249(15) 0.0250(15) -0.0041(12) -0.0029(11) 0.0029(12)
C19 0.0160(13) 0.0278(16) 0.0395(18) -0.0027(14) 0.0026(12) 0.0021(12)
C20 0.0211(13) 0.0207(14) 0.0267(15) 0.0009(12) 0.0083(11) 0.0028(11)
C21 0.0265(14) 0.0208(14) 0.0188(14) 0.0001(11) 0.0109(11) 0.0032(11)
C22 0.0343(16) 0.0231(15) 0.0173(14) -0.0025(11) 0.0091(12) -0.0019(12)
C23 0.0296(15) 0.0215(15) 0.0192(14) -0.0005(11) 0.0028(11) -0.0059(12)
C24 0.0223(13) 0.0167(13) 0.0206(14) 0.0010(11) 0.0053(11) -0.0039(11)
C25 0.0210(12) 0.0126(13) 0.0152(12) 0.0043(10) 0.0054(10) 0.0005(10)
C26 0.0143(11) 0.0157(13) 0.0147(12) 0.0032(10) 0.0032(9) 0.0029(10)
C27 0.0280(14) 0.0147(13) 0.0201(14) 0.0000(11) 0.0078(11) 0.0008(11)
C28 0.0301(15) 0.0209(15) 0.0259(15) 0.0050(12) 0.0095(12) -0.0017(12)
C29 0.0254(14) 0.0269(16) 0.0232(15) 0.0067(12) 0.0121(11) 0.0038(12)
C30 0.0244(14) 0.0258(15) 0.0152(13) 0.0009(11) 0.0092(11) 0.0036(12)
C31 0.0193(13) 0.0231(15) 0.0274(15) 0.0058(12) 0.0104(11) 0.0043(11)
C32 0.0159(13) 0.0298(16) 0.0312(16) 0.0100(13) 0.0064(11) 0.0014(11)
C33 0.0233(14) 0.0244(15) 0.0217(14) 0.0077(12) -0.0001(11) -0.0083(11)
C34 0.0228(13) 0.0180(14) 0.0191(13) 0.0030(11) 0.0061(11) -0.0036(11)
C35 0.0192(12) 0.0163(13) 0.0128(12) 0.0036(10) 0.0062(10) -0.0020(10)
C36 0.0214(13) 0.0154(13) 0.0124(12) -0.0005(10) 0.0043(10) 0.0006(10)
C37 0.0227(13) 0.0201(14) 0.0209(14) -0.0001(11) 0.0065(11) -0.0042(11)
C38 0.0365(16) 0.0158(14) 0.0228(15) 0.0016(11) 0.0092(12) -0.0012(12)
C39 0.0328(16) 0.0212(15) 0.0281(16) 0.0002(12) 0.0067(12) 0.0087(12)
C40 0.0205(13) 0.0229(15) 0.0228(14) 0.0002(11) 0.0038(11) 0.0049(11)
O1 0.0271(11) 0.0234(11) 0.0325(12) 0.0006(9) 0.0040(9) -0.0022(9)
C41 0.0350(18) 0.049(2) 0.040(2) -0.0052(17) -0.0024(15) 0.0061(16)
C42 0.0191(14) 0.0257(16) 0.0461(19) 0.0041(14) 0.0097(13) 0.0039(12)
C43 0.0312(16) 0.0310(17) 0.0320(17) -0.0031(14) 0.0106(13) -0.0047(13)
C44 0.0368(18) 0.0380(19) 0.0327(18) -0.0033(15) 0.0109(14) 0.0012(15)

loop_
_atom_type_symbol
_atom_type_description
_atom_type_scat_dispersion_real
_atom_type_scat_dispersion_imag
_atom_type_scat_source
C C 0.0033 0.0016 'International Tables Vol C Tables 4.2.6.8 and 6.1.1.4'
H H 0.0000 0.0000 'International Tables Vol C Tables 4.2.6.8 and 6.1.1.4'
N N 0.0061 0.0033 'International Tables Vol C Tables 4.2.6.8 and 6.1.1.4'
O O 0.0106 0.0060 'International Tables Vol C Tables 4.2.6.8 and 6.1.1.4'
Cl Cl 0.1484 0.1585 'International Tables Vol C Tables 4.2.6.8 and 6.1.1.4'
Fe Fe 0.3463 0.8444 'International Tables Vol C Tables 4.2.6.8 and 6.1.1.4'
Rh Rh -1.1178 0.9187 'International Tables Vol C Tables 4.2.6.8 and 6.1.1.4'

loop_
_geom_angle_atom_site_label_1
_geom_angle_atom_site_label_2
_geom_angle_atom_site_label_3
_geom_angle
_geom_angle_site_symmetry_1
_geom_angle_site_symmetry_3
_geom_angle_publ_flag
N11 Rh1 N8 179.57(9) . . ?
N11 Rh1 N2 89.26(8) . . ?
N8 Rh1 N2 90.56(8) . . ?
N11 Rh1 N5 90.13(8) . . ?
N8 Rh1 N5 90.04(8) . . ?
N2 Rh1 N5 179.36(9) . . ?
N11 Rh1 Rh2 89.44(13) . . ?
N8 Rh1 Rh2 90.17(13) . . ?
N2 Rh1 Rh2 90.01(13) . . ?
N5 Rh1 Rh2 89.79(13) . . ?
N11 Rh1 Rh2' 90.34(12) . . ?
N8 Rh1 Rh2' 90.05(12) . . ?
N2 Rh1 Rh2' 89.44(12) . . ?
N5 Rh1 Rh2' 90.76(12) . . ?
N11 Rh1 Fe1' 90.08(19) . . ?
N8 Rh1 Fe1' 89.53(19) . . ?
N2 Rh1 Fe1' 89.51(19) . . ?
N5 Rh1 Fe1' 90.29(19) . . ?
Rh2' Rh1 Fe1' 178.9(2) . . ?
N11 Rh1 Fe1 89.8(2) . . ?
N8 Rh1 Fe1 90.6(2) . . ?
N2 Rh1 Fe1 89.7(2) . . ?
N5 Rh1 Fe1 90.5(2) . . ?
Rh2 Rh1 Fe1 179.2(2) . . ?
N6 Rh2 N12 90.71(19) . . ?
N6 Rh2 N9 86.38(19) . . ?
N12 Rh2 N9 173.23(19) . . ?
N6 Rh2 N3 172.6(2) . . ?
N12 Rh2 N3 90.62(19) . . ?
N9 Rh2 N3 91.5(2) . . ?
N6 Rh2 Rh1 85.98(15) . . ?
N12 Rh2 Rh1 86.63(14) . . ?
N9 Rh2 Rh1 87.07(16) . . ?
N3 Rh2 Rh1 86.89(14) . . ?
N6 Rh2 Cl2 93.56(15) . . ?
N12 Rh2 Cl2 91.30(16) . . ?
N9 Rh2 Cl2 94.98(14) . . ?
N3 Rh2 Cl2 93.64(15) . . ?
Rh1 Rh2 Cl2 177.9(2) . . ?
N10 Fe1 N4 89.4(3) . . ?
N10 Fe1 N1 86.2(3) . . ?
N4 Fe1 N1 163.9(3) . . ?
N10 Fe1 N7 163.0(3) . . ?
N4 Fe1 N7 88.5(3) . . ?
N1 Fe1 N7 91.2(3) . . ?
N10 Fe1 Cl1 99.5(3) . . ?
N4 Fe1 Cl1 98.3(3) . . ?
N1 Fe1 Cl1 97.7(3) . . ?
N7 Fe1 Cl1 97.5(3) . . ?
N10 Fe1 Rh1 81.7(2) . . ?
N4 Fe1 Rh1 81.5(2) . . ?
N1 Fe1 Rh1 82.6(2) . . ?
N7 Fe1 Rh1 81.3(2) . . ?
Cl1 Fe1 Rh1 178.7(4) . . ?
N7 Rh2' N1 93.13(18) . . ?
N7 Rh2' N10 172.70(17) . . ?
N1 Rh2' N10 87.11(17) . . ?
N7 Rh2' N4 89.48(18) . . ?
N1 Rh2' N4 173.1(2) . . ?
N10 Rh2' N4 89.48(18) . . ?
N7 Rh2' Rh1 86.44(13) . . ?
N1 Rh2' Rh1 87.80(14) . . ?
N10 Rh2' Rh1 86.27(14) . . ?
N4 Rh2' Rh1 85.95(14) . . ?
N7 Rh2' Cl1 93.09(14) . . ?
N1 Rh2' Cl1 93.22(14) . . ?
N10 Rh2' Cl1 94.18(13) . . ?
N4 Rh2' Cl1 93.06(14) . . ?
Rh1 Rh2' Cl1 178.9(2) . . ?
N9 Fe1' N6 86.0(3) . . ?
N9 Fe1' N3 91.7(3) . . ?
N6 Fe1' N3 162.4(3) . . ?
N9 Fe1' N12 163.0(3) . . ?
N6 Fe1' N12 88.4(3) . . ?
N3 Fe1' N12 88.9(3) . . ?
N9 Fe1' Cl2 101.3(3) . . ?
N6 Fe1' Cl2 98.4(3) . . ?
N3 Fe1' Cl2 99.1(3) . . ?
N12 Fe1' Cl2 95.4(3) . . ?
N9 Fe1' Rh1 82.5(2) . . ?
N6 Fe1' Rh1 80.6(2) . . ?
N3 Fe1' Rh1 81.9(2) . . ?
N12 Fe1' Rh1 80.8(2) . . ?
Cl2 Fe1' Rh1 176.0(4) . . ?
C1 N1 C5 118.6(2) . . ?
C1 N1 Rh2' 122.0(2) . . ?
C5 N1 Rh2' 119.41(19) . . ?
C1 N1 Fe1 117.4(3) . . ?
C5 N1 Fe1 123.8(2) . . ?
C5 N2 C6 122.2(2) . . ?
C5 N2 Rh1 120.32(17) . . ?
C6 N2 Rh1 116.79(16) . . ?
C10 N3 C6 118.5(2) . . ?
C10 N3 Rh2 121.3(2) . . ?
C6 N3 Rh2 119.46(19) . . ?
C10 N3 Fe1' 116.9(3) . . ?
C6 N3 Fe1' 124.2(2) . . ?
C11 N4 C15 118.6(2) . . ?
C11 N4 Rh2' 120.37(19) . . ?
C15 N4 Rh2' 120.95(18) . . ?
C11 N4 Fe1 115.6(2) . . ?
C15 N4 Fe1 125.7(2) . . ?
C16 N5 C15 124.5(2) . . ?
C16 N5 Rh1 117.29(17) . . ?
C15 N5 Rh1 118.11(16) . . ?
C20 N6 C16 118.9(2) . . ?
C20 N6 Rh2 120.5(2) . . ?
C16 N6 Rh2 120.34(19) . . ?
C20 N6 Fe1' 115.5(2) . . ?
C16 N6 Fe1' 125.5(2) . . ?
C21 N7 C25 118.5(2) . . ?
C21 N7 Rh2' 120.83(19) . . ?
C25 N7 Rh2' 120.24(18) . . ?
C21 N7 Fe1 116.2(2) . . ?
C25 N7 Fe1 125.0(2) . . ?
C25 N8 C26 123.3(2) . . ?
C25 N8 Rh1 117.23(16) . . ?
C26 N8 Rh1 119.26(16) . . ?
C30 N9 C26 118.8(2) . . ?
C30 N9 Fe1' 116.1(2) . . ?
C26 N9 Fe1' 124.8(2) . . ?
C30 N9 Rh2 121.3(2) . . ?
C26 N9 Rh2 119.75(19) . . ?
C31 N10 C35 118.9(2) . . ?
C31 N10 Rh2' 120.5(2) . . ?
C35 N10 Rh2' 120.32(18) . . ?
C31 N10 Fe1 116.1(3) . . ?
C35 N10 Fe1 124.9(2) . . ?
C35 N11 C36 123.7(2) . . ?
C35 N11 Rh1 117.55(17) . . ?
C36 N11 Rh1 118.78(16) . . ?
C40 N12 C36 118.5(2) . . ?
C40 N12 Rh2 121.7(2) . . ?
C36 N12 Rh2 119.68(19) . . ?
C40 N12 Fe1' 117.2(2) . . ?
C36 N12 Fe1' 124.2(2) . . ?
N1 C1 C2 123.9(3) . . ?
C1 C2 C3 118.2(3) . . ?
C4 C3 C2 119.0(3) . . ?
C3 C4 C5 120.8(3) . . ?
N1 C5 N2 116.6(2) . . ?
N1 C5 C4 119.4(2) . . ?
N2 C5 C4 124.0(2) . . ?
N3 C6 N2 115.8(2) . . ?
N3 C6 C7 119.6(2) . . ?
N2 C6 C7 124.3(2) . . ?
C8 C7 C6 120.8(3) . . ?
C7 C8 C9 119.1(3) . . ?
C10 C9 C8 118.2(3) . . ?
N3 C10 C9 123.8(3) . . ?
N4 C11 C12 123.8(3) . . ?
C11 C12 C13 117.9(3) . . ?
C14 C13 C12 119.7(3) . . ?
C13 C14 C15 120.3(3) . . ?
N4 C15 N5 115.8(2) . . ?
N4 C15 C14 119.6(2) . . ?
N5 C15 C14 124.4(2) . . ?
N5 C16 N6 115.6(2) . . ?
N5 C16 C17 125.3(2) . . ?
N6 C16 C17 118.8(2) . . ?
C18 C17 C16 120.4(3) . . ?
C17 C18 C19 119.9(3) . . ?
C20 C19 C18 117.4(3) . . ?
N6 C20 C19 124.2(3) . . ?
N7 C21 C22 124.2(3) . . ?
C21 C22 C23 117.7(3) . . ?
C24 C23 C22 120.1(3) . . ?
C23 C24 C25 119.9(3) . . ?
N7 C25 N8 116.0(2) . . ?
N7 C25 C24 119.6(2) . . ?
N8 C25 C24 124.3(2) . . ?
N9 C26 N8 116.0(2) . . ?
N9 C26 C27 119.4(2) . . ?
N8 C26 C27 124.6(2) . . ?
C28 C27 C26 120.4(3) . . ?
C27 C28 C29 119.6(3) . . ?
C30 C29 C28 118.1(3) . . ?
N9 C30 C29 123.6(3) . . ?
N10 C31 C32 123.8(3) . . ?
C31 C32 C33 118.0(3) . . ?
C34 C33 C32 119.8(3) . . ?
C33 C34 C35 120.0(3) . . ?
N11 C35 N10 116.3(2) . . ?
N11 C35 C34 124.0(2) . . ?
N10 C35 C34 119.6(2) . . ?
N12 C36 N11 115.3(2) . . ?
N12 C36 C37 119.9(2) . . ?
N11 C36 C37 124.6(2) . . ?
C38 C37 C36 120.1(3) . . ?
C37 C38 C39 119.5(3) . . ?
C40 C39 C38 118.4(3) . . ?
N12 C40 C39 123.4(3) . . ?
C42 O1 C43 112.2(2) . . ?
O1 C42 C41 108.5(2) . . ?
O1 C43 C44 108.4(3) . . ?

loop_
_geom_bond_atom_site_label_1
_geom_bond_atom_site_label_2
_geom_bond_distance
_geom_bond_site_symmetry_2
_geom_bond_publ_flag
Rh1 N11 2.026(2) . ?
Rh1 N8 2.027(2) . ?
Rh1 N2 2.027(2) . ?
Rh1 N5 2.033(2) . ?
Rh1 Rh2 2.301(3) . ?
Rh1 Rh2' 2.324(3) . ?
Rh1 Fe1' 2.494(6) . ?
Rh1 Fe1 2.504(6) . ?
Rh2 N6 2.084(5) . ?
Rh2 N12 2.103(5) . ?
Rh2 N9 2.108(5) . ?
Rh2 N3 2.115(5) . ?
Rh2 Cl2 2.574(3) . ?
Fe1 N10 2.113(9) . ?
Fe1 N4 2.119(9) . ?
Fe1 N1 2.141(9) . ?
Fe1 N7 2.143(9) . ?
Fe1 Cl1 2.431(6) . ?
Rh2' N7 2.108(5) . ?
Rh2' N1 2.108(5) . ?
Rh2' N10 2.111(5) . ?
Rh2' N4 2.118(5) . ?
Rh2' Cl1 2.611(3) . ?
Fe1' N9 2.093(8) . ?
Fe1' N6 2.115(8) . ?
Fe1' N3 2.124(8) . ?
Fe1' N12 2.157(8) . ?
Fe1' Cl2 2.383(6) . ?
N1 C1 1.350(3) . ?
N1 C5 1.361(3) . ?
N2 C5 1.361(3) . ?
N2 C6 1.373(3) . ?
N3 C10 1.350(3) . ?
N3 C6 1.363(3) . ?
N4 C11 1.352(3) . ?
N4 C15 1.364(3) . ?
N5 C16 1.360(3) . ?
N5 C15 1.375(3) . ?
N6 C20 1.347(3) . ?
N6 C16 1.367(3) . ?
N7 C21 1.352(3) . ?
N7 C25 1.363(3) . ?
N8 C25 1.369(3) . ?
N8 C26 1.373(3) . ?
N9 C30 1.356(3) . ?
N9 C26 1.360(3) . ?
N10 C31 1.349(3) . ?
N10 C35 1.362(3) . ?
N11 C35 1.361(3) . ?
N11 C36 1.370(3) . ?
N12 C40 1.356(3) . ?
N12 C36 1.363(3) . ?
C1 C2 1.368(4) . ?
C2 C3 1.395(4) . ?
C3 C4 1.365(4) . ?
C4 C5 1.415(4) . ?
C6 C7 1.401(4) . ?
C7 C8 1.369(4) . ?
C8 C9 1.389(4) . ?
C9 C10 1.367(4) . ?
C11 C12 1.364(4) . ?
C12 C13 1.390(4) . ?
C13 C14 1.369(4) . ?
C14 C15 1.404(4) . ?
C16 C17 1.411(3) . ?
C17 C18 1.367(4) . ?
C18 C19 1.390(4) . ?
C19 C20 1.365(4) . ?
C21 C22 1.366(4) . ?
C22 C23 1.384(4) . ?
C23 C24 1.368(4) . ?
C24 C25 1.415(3) . ?
C26 C27 1.409(4) . ?
C27 C28 1.371(4) . ?
C28 C29 1.385(4) . ?
C29 C30 1.365(4) . ?
C31 C32 1.365(4) . ?
C32 C33 1.390(4) . ?
C33 C34 1.369(4) . ?
C34 C35 1.412(3) . ?
C36 C37 1.406(4) . ?
C37 C38 1.368(4) . ?
C38 C39 1.391(4) . ?
C39 C40 1.365(4) . ?
O1 C42 1.405(3) . ?
O1 C43 1.429(3) . ?
C41 C42 1.514(4) . ?
C43 C44 1.493(4) . ?
